data_4332253
loop_
_publ_author_name
'Zhang, Qian-Feng'
'Yu, Zhan'
'Ding, Jihai'
'Song, Yinglin'
'Rothenberger, Alexander'
'Fenske, Dieter'
'Leung, Wa-Hung'

_publ_section_title
;
 Construction of New Heteroselenometallic Clusters:&#x00A0; Formation of
 Crownlike [Et4N]4[(\m5-WSe4)(CuI)5(\m-I)2] and Octahedral Polymeric
 [(\m6-WSe4)Cu6I4(py)4]nfrom Planar [Et4N]4[(\m4-WSe4)Cu4I6] with
 Additional Faces
;
_journal_issue 13
_journal_name_full 'Inorganic Chemistry'
_journal_page_first 5187
_journal_page_last 5195
_journal_paper_doi 10.1021/ic060161p
_journal_volume 45
_journal_year 2006
_chemical_formula_sum 'C15 H15 Cu3 I N3 O Se3 W'
_chemical_formula_weight 991.55
_chemical_name_systematic
; 
 ? 
;
_space_group_IT_number 2
_symmetry_cell_setting triclinic
_symmetry_space_group_name_Hall '-P 1'
_symmetry_space_group_name_H-M 'P -1'
_atom_sites_solution_hydrogens geom
_atom_sites_solution_primary direct
_atom_sites_solution_secondary difmap
_audit_creation_method SHELXL-97
_cell_angle_alpha 102.88(3)
_cell_angle_beta 97.93(3)
_cell_angle_gamma 94.94(3)
_cell_formula_units_Z 2
_cell_length_a 8.2156(16)
_cell_length_b 8.8229(18)
_cell_length_c 15.840(3)
_cell_measurement_reflns_used 1467
_cell_measurement_temperature 120(2)
_cell_measurement_theta_max 54.47
_cell_measurement_theta_min 5.22
_cell_volume 1100.4(4)
_computing_cell_refinement 'stoe winexpose'
_computing_data_collection 'stoe winexpose'
_computing_data_reduction 'stoe winexpose'
_computing_molecular_graphics 'SHELXL-97 (Sheldrick, 1997)'
_computing_publication_material 'SHELXL-97 (Sheldrick, 1997)'
_computing_structure_refinement 'SHELXL-97 (Sheldrick, 1997)'
_computing_structure_solution 'SHELXS-97 (Sheldrick, 1990)'
_diffrn_ambient_temperature 120(2)
_diffrn_detector_area_resol_mean 6.667
_diffrn_measured_fraction_theta_full 0.924
_diffrn_measured_fraction_theta_max 0.924
_diffrn_measurement_device_type 'stoe stad'
_diffrn_measurement_method 'area deector'
_diffrn_radiation_monochromator graphite
_diffrn_radiation_source 'fine-focus sealed tube'
_diffrn_radiation_type MoK\a
_diffrn_radiation_wavelength 0.71073
_diffrn_reflns_av_R_equivalents 0.0657
_diffrn_reflns_av_sigmaI/netI 0.0537
_diffrn_reflns_limit_h_max 9
_diffrn_reflns_limit_h_min -10
_diffrn_reflns_limit_k_max 11
_diffrn_reflns_limit_k_min -11
_diffrn_reflns_limit_l_max 20
_diffrn_reflns_limit_l_min -20
_diffrn_reflns_number 7479
_diffrn_reflns_theta_full 26.94
_diffrn_reflns_theta_max 26.94
_diffrn_reflns_theta_min 2.39
_exptl_absorpt_coefficient_mu 14.444
_exptl_absorpt_correction_type none
_exptl_crystal_colour red
_exptl_crystal_density_diffrn 2.992
_exptl_crystal_density_method 'not measured'
_exptl_crystal_description block
_exptl_crystal_F_000 900
_exptl_crystal_size_max 0.18
_exptl_crystal_size_mid 0.16
_exptl_crystal_size_min 0.12
_refine_diff_density_max 1.621
_refine_diff_density_min -1.735
_refine_diff_density_rms 0.485
_refine_ls_extinction_method none
_refine_ls_goodness_of_fit_ref 1.023
_refine_ls_hydrogen_treatment constr
_refine_ls_matrix_type full
_refine_ls_number_parameters 244
_refine_ls_number_reflns 4414
_refine_ls_number_restraints 0
_refine_ls_restrained_S_all 1.023
_refine_ls_R_factor_all 0.0626
_refine_ls_R_factor_gt 0.0581
_refine_ls_shift/su_max 0.000
_refine_ls_shift/su_mean 0.000
_refine_ls_structure_factor_coef Fsqd
_refine_ls_weighting_details 'calc w=1/[\s^2^(Fo^2^)+(0.1592P)^2^+3.0975P] where P=(Fo^2^+2Fc^2^)/3'
_refine_ls_weighting_scheme calc
_refine_ls_wR_factor_gt 0.1178
_refine_ls_wR_factor_ref 0.1258
_reflns_number_gt 3917
_reflns_number_total 4414
_reflns_threshold_expression >2sigma(I)
_cod_data_source_file ic060161psup1.cif
_cod_data_source_block q27a
_cod_depositor_comments
;
The following automatic conversions were performed:

'_symmetry_cell_setting' value 'Triclinic' changed to 'triclinic'
according to /home/saulius/struct/CIF-dictionaries/cif_core.dic
dictionary named 'cif_core.dic' version 2.4.2 from 2011-04-26.

Automatic conversion script
Id: cif_fix_values 1891 2012-01-12 08:04:46Z andrius 
;
_cod_original_cell_volume 1100.5(4)
_cod_original_sg_symbol_H-M P-1
_cod_database_code 4332253

loop_
_symmetry_equiv_pos_as_xyz
'x, y, z'
'-x, -y, -z'

loop_
_atom_site_label
_atom_site_type_symbol
_atom_site_fract_x
_atom_site_fract_y
_atom_site_fract_z
_atom_site_U_iso_or_equiv
_atom_site_adp_type
_atom_site_occupancy
_atom_site_symmetry_multiplicity
_atom_site_calc_flag
_atom_site_refinement_flags
W1 W 0.06855(5) -0.16738(5) 0.83071(3) 0.0266(2) Uani 1 1 d .
Se1 Se 0.03444(14) -0.21993(13) 0.67444(7) 0.0286(3) Uani 1 1 d .
Se2 Se -0.12249(15) 0.01032(13) 0.88590(8) 0.0289(3) Uani 1 1 d .
Se3 Se 0.34666(15) -0.05100(14) 0.89200(8) 0.0308(3) Uani 1 1 d .
Cu1 Cu -0.16439(18) -0.05379(16) 0.72785(10) 0.0299(3) Uani 1 1 d .
Cu2 Cu 0.30753(18) -0.07874(16) 0.73558(10) 0.0297(3) Uani 1 1 d .
Cu3 Cu 0.15368(19) 0.11322(17) 0.94738(10) 0.0336(4) Uani 1 1 d .
I1 I -0.46181(9) -0.22866(8) 0.66888(5) 0.0289(2) Uani 1 1 d .
O1 O 0.0294(9) -0.3533(10) 0.8612(5) 0.0280(16) Uani 1 1 d .
N10 N -0.1847(12) 0.1303(11) 0.6717(7) 0.029(2) Uani 1 1 d .
N20 N 0.3085(12) 0.1297(11) 0.6944(7) 0.029(2) Uani 1 1 d .
N30 N 0.2426(13) 0.3242(11) 1.0137(6) 0.031(2) Uani 1 1 d .
C11 C -0.1822(18) 0.1143(15) 0.5856(8) 0.038(3) Uani 1 1 d .
H11 H -0.1645 0.0178 0.5524 0.045 Uiso 1 1 calc R
C12 C -0.2052(17) 0.2365(17) 0.5435(9) 0.040(3) Uani 1 1 d .
H12 H -0.2037 0.2217 0.4837 0.048 Uiso 1 1 calc R
C13 C -0.2300(16) 0.3792(15) 0.5933(9) 0.036(3) Uani 1 1 d .
H13 H -0.2456 0.4628 0.5674 0.043 Uiso 1 1 calc R
C14 C -0.2317(18) 0.3971(15) 0.6821(10) 0.041(3) Uani 1 1 d .
H14 H -0.2483 0.4927 0.7166 0.049 Uiso 1 1 calc R
C15 C -0.2082(16) 0.2711(14) 0.7189(7) 0.032(2) Uani 1 1 d .
H15 H -0.2088 0.2842 0.7787 0.038 Uiso 1 1 calc R
C21 C 0.3628(16) 0.1465(14) 0.6214(9) 0.036(3) Uani 1 1 d .
H21 H 0.4211 0.0693 0.5939 0.043 Uiso 1 1 calc R
C22 C 0.3385(17) 0.2698(15) 0.5840(9) 0.039(3) Uani 1 1 d .
H22 H 0.3789 0.2752 0.5325 0.047 Uiso 1 1 calc R
C23 C 0.2537(17) 0.3853(15) 0.6234(10) 0.041(3) Uani 1 1 d .
H23 H 0.2362 0.4710 0.5996 0.049 Uiso 1 1 calc R
C24 C 0.1947(15) 0.3721(13) 0.6992(9) 0.036(3) Uani 1 1 d .
H24 H 0.1370 0.4492 0.7274 0.043 Uiso 1 1 calc R
C25 C 0.2230(16) 0.2404(14) 0.7336(9) 0.036(3) Uani 1 1 d .
H25 H 0.1817 0.2302 0.7841 0.043 Uiso 1 1 calc R
C31 C 0.2053(18) 0.4509(14) 0.9826(9) 0.038(3) Uani 1 1 d .
H31 H 0.1231 0.4386 0.9342 0.045 Uiso 1 1 calc R
C32 C 0.2895(17) 0.5997(16) 1.0230(9) 0.040(3) Uani 1 1 d .
H32 H 0.2672 0.6842 0.9990 0.048 Uiso 1 1 calc R
C33 C 0.4044(17) 0.6221(14) 1.0973(9) 0.038(3) Uani 1 1 d .
H33 H 0.4610 0.7206 1.1245 0.046 Uiso 1 1 calc R
C34 C 0.4328(16) 0.4940(15) 1.1301(10) 0.039(3) Uani 1 1 d .
H34 H 0.5057 0.5064 1.1823 0.047 Uiso 1 1 calc R
C35 C 0.3553(16) 0.3475(16) 1.0871(10) 0.041(3) Uani 1 1 d .
H35 H 0.3814 0.2619 1.1092 0.049 Uiso 1 1 calc R

loop_
_atom_site_aniso_label
_atom_site_aniso_U_11
_atom_site_aniso_U_22
_atom_site_aniso_U_33
_atom_site_aniso_U_23
_atom_site_aniso_U_13
_atom_site_aniso_U_12
W1 0.0233(3) 0.0209(3) 0.0370(3) 0.00805(19) 0.0047(2) 0.0075(2)
Se1 0.0242(6) 0.0253(6) 0.0368(6) 0.0072(4) 0.0044(5) 0.0082(5)
Se2 0.0252(7) 0.0244(6) 0.0391(6) 0.0086(4) 0.0071(5) 0.0087(5)
Se3 0.0251(7) 0.0284(6) 0.0394(6) 0.0077(5) 0.0035(5) 0.0086(5)
Cu1 0.0267(8) 0.0245(7) 0.0398(7) 0.0084(5) 0.0052(6) 0.0085(6)
Cu2 0.0246(8) 0.0256(7) 0.0404(7) 0.0089(6) 0.0059(6) 0.0076(6)
Cu3 0.0285(8) 0.0243(7) 0.0469(8) 0.0050(6) 0.0059(7) 0.0064(6)
I1 0.0213(4) 0.0240(4) 0.0423(4) 0.0083(3) 0.0050(3) 0.0076(3)
O1 0.012(4) 0.041(4) 0.028(3) -0.001(3) 0.006(3) 0.006(3)
N10 0.022(5) 0.018(4) 0.047(5) 0.013(4) -0.001(4) 0.004(4)
N20 0.024(5) 0.020(4) 0.044(5) 0.011(4) 0.006(4) 0.006(4)
N30 0.032(6) 0.022(4) 0.038(5) 0.009(4) 0.006(4) 0.002(4)
C11 0.049(8) 0.030(6) 0.039(6) 0.010(5) 0.016(6) 0.014(6)
C12 0.025(7) 0.046(7) 0.046(7) 0.010(6) -0.001(5) 0.002(6)
C13 0.027(6) 0.035(6) 0.051(7) 0.023(5) -0.001(5) 0.006(5)
C14 0.044(8) 0.023(5) 0.063(8) 0.017(5) 0.012(6) 0.016(6)
C15 0.032(7) 0.034(6) 0.030(5) 0.008(4) 0.005(5) 0.008(5)
C21 0.028(7) 0.029(6) 0.053(7) 0.010(5) 0.008(5) 0.008(5)
C22 0.031(7) 0.036(6) 0.050(7) 0.014(5) 0.003(6) 0.008(6)
C23 0.029(7) 0.029(6) 0.061(8) 0.014(5) -0.011(6) 0.002(6)
C24 0.019(6) 0.018(5) 0.065(8) 0.001(5) 0.001(6) 0.000(5)
C25 0.027(7) 0.024(5) 0.052(7) 0.003(5) 0.003(6) 0.004(5)
C31 0.043(8) 0.026(6) 0.045(6) 0.009(5) 0.003(6) 0.010(6)
C32 0.036(7) 0.038(7) 0.054(7) 0.014(6) 0.015(6) 0.015(6)
C33 0.036(7) 0.024(6) 0.051(7) 0.000(5) 0.007(6) 0.000(5)
C34 0.025(7) 0.030(6) 0.058(7) 0.003(5) 0.003(6) 0.006(5)
C35 0.023(6) 0.035(6) 0.065(8) 0.011(6) 0.001(6) 0.011(6)

loop_
_atom_type_symbol
_atom_type_description
_atom_type_scat_dispersion_real
_atom_type_scat_dispersion_imag
_atom_type_scat_source
C C 0.0033 0.0016 'International Tables Vol C Tables 4.2.6.8 and 6.1.1.4'
H H 0.0000 0.0000 'International Tables Vol C Tables 4.2.6.8 and 6.1.1.4'
Cu Cu 0.3201 1.2651 'International Tables Vol C Tables 4.2.6.8 and 6.1.1.4'
Se Se -0.0929 2.2259 'International Tables Vol C Tables 4.2.6.8 and 6.1.1.4'
W W -0.8490 6.8722 'International Tables Vol C Tables 4.2.6.8 and 6.1.1.4'
N N 0.0061 0.0033 'International Tables Vol C Tables 4.2.6.8 and 6.1.1.4'
I I -0.4742 1.8119 'International Tables Vol C Tables 4.2.6.8 and 6.1.1.4'
O O 0.0106 0.0060 'International Tables Vol C Tables 4.2.6.8 and 6.1.1.4'

loop_
_geom_angle_atom_site_label_1
_geom_angle_atom_site_label_2
_geom_angle_atom_site_label_3
_geom_angle
_geom_angle_site_symmetry_1
_geom_angle_site_symmetry_3
O1 W1 Se1 108.0(2) . .
O1 W1 Se3 109.5(2) . .
Se1 W1 Se3 109.58(5) . .
O1 W1 Se2 110.2(2) . .
Se1 W1 Se2 110.47(5) . .
Se3 W1 Se2 109.08(5) . .
O1 W1 Cu3 124.2(2) . .
Se1 W1 Cu3 127.81(5) . .
Se3 W1 Cu3 54.76(5) . .
Se2 W1 Cu3 54.35(5) . .
O1 W1 Cu1 122.7(2) . .
Se1 W1 Cu1 55.35(4) . .
Se3 W1 Cu1 127.75(5) . .
Se2 W1 Cu1 55.18(4) . .
Cu3 W1 Cu1 93.00(5) . .
O1 W1 Cu2 128.5(2) . .
Se1 W1 Cu2 55.25(5) . .
Se3 W1 Cu2 54.59(5) . .
Se2 W1 Cu2 121.31(4) . .
Cu3 W1 Cu2 88.39(5) . .
Cu1 W1 Cu2 89.22(5) . .
W1 Se1 Cu1 69.85(5) . .
W1 Se1 Cu2 70.95(6) . .
Cu1 Se1 Cu2 107.16(7) . .
Cu3 Se2 Cu1 112.08(7) . .
Cu3 Se2 W1 68.99(5) . .
Cu1 Se2 W1 69.13(5) . .
Cu3 Se3 W1 69.30(6) . .
Cu3 Se3 Cu2 107.01(7) . .
W1 Se3 Cu2 71.11(6) . .
N10 Cu1 Se1 113.7(3) . .
N10 Cu1 Se2 115.5(3) . .
Se1 Cu1 Se2 110.43(7) . .
N10 Cu1 I1 103.1(3) . .
Se1 Cu1 I1 105.19(6) . .
Se2 Cu1 I1 108.09(7) . .
N10 Cu1 W1 139.0(3) . .
Se1 Cu1 W1 54.79(4) . .
Se2 Cu1 W1 55.70(4) . .
I1 Cu1 W1 117.85(6) . .
N20 Cu2 Se3 115.6(3) . .
N20 Cu2 Se1 105.0(3) . .
Se3 Cu2 Se1 107.85(7) . .
N20 Cu2 I1 107.3(3) . 1_655
Se3 Cu2 I1 109.98(6) . 1_655
Se1 Cu2 I1 111.11(6) . 1_655
N20 Cu2 W1 121.4(3) . .
Se3 Cu2 W1 54.30(5) . .
Se1 Cu2 W1 53.80(4) . .
I1 Cu2 W1 131.06(6) 1_655 .
N30 Cu3 Se2 129.3(3) . .
N30 Cu3 Se3 116.6(3) . .
Se2 Cu3 Se3 112.56(7) . .
N30 Cu3 W1 168.2(3) . .
Se2 Cu3 W1 56.65(5) . .
Se3 Cu3 W1 55.94(5) . .
Cu2 I1 Cu1 109.71(6) 1_455 .
C11 N10 C15 117.8(9) . .
C11 N10 Cu1 121.3(8) . .
C15 N10 Cu1 120.9(8) . .
C21 N20 C25 117.9(10) . .
C21 N20 Cu2 122.7(7) . .
C25 N20 Cu2 118.2(8) . .
C35 N30 C31 118.2(11) . .
C35 N30 Cu3 120.7(8) . .
C31 N30 Cu3 120.8(9) . .
N10 C11 C12 122.9(11) . .
C13 C12 C11 118.2(12) . .
C12 C13 C14 119.4(11) . .
C15 C14 C13 119.2(11) . .
N10 C15 C14 122.7(11) . .
N20 C21 C22 124.3(11) . .
C21 C22 C23 118.9(12) . .
C22 C23 C24 118.7(11) . .
C23 C24 C25 119.3(11) . .
N20 C25 C24 121.0(12) . .
N30 C31 C32 120.6(12) . .
C33 C32 C31 120.7(12) . .
C32 C33 C34 117.4(13) . .
C33 C34 C35 121.0(13) . .
N30 C35 C34 121.9(12) . .

loop_
_geom_bond_atom_site_label_1
_geom_bond_atom_site_label_2
_geom_bond_distance
_geom_bond_site_symmetry_2
W1 O1 1.826(9) .
W1 Se1 2.3865(13) .
W1 Se3 2.3993(16) .
W1 Se2 2.4243(13) .
W1 Cu3 2.7091(19) .
W1 Cu1 2.7421(17) .
W1 Cu2 2.7953(16) .
Se1 Cu1 2.4030(17) .
Se1 Cu2 2.430(2) .
Se2 Cu3 2.358(2) .
Se2 Cu1 2.4091(18) .
Se3 Cu3 2.3655(18) .
Se3 Cu2 2.4081(19) .
Cu1 N10 2.026(9) .
Cu1 I1 2.702(2) .
Cu2 N20 2.084(9) .
Cu2 I1 2.6112(16) 1_655
Cu3 N30 1.945(10) .
I1 Cu2 2.6112(16) 1_455
N10 C11 1.343(15) .
N10 C15 1.344(15) .
N20 C21 1.329(15) .
N20 C25 1.342(14) .
N30 C35 1.346(18) .
N30 C31 1.360(14) .
C11 C12 1.401(17) .
C12 C13 1.376(19) .
C13 C14 1.382(19) .
C14 C15 1.381(16) .
C21 C22 1.366(17) .
C22 C23 1.368(18) .
C23 C24 1.38(2) .
C24 C25 1.412(16) .
C31 C32 1.40(2) .
C32 C33 1.37(2) .
C33 C34 1.369(18) .
C34 C35 1.37(2) .
